data_7226482
loop_
_publ_author_name
'Singh, Anoop S.'
'Kumar, Dhananjay'
'Mishra, Nidhi'
'Tiwari, Vinod K.'

_publ_section_title
;
 An efficient one-pot synthesis of N,N&#x2032;-disubstituted ureas and
 carbamates from N-acylbenzotriazoles
;
_journal_issue 87
_journal_name_full 'RSC Adv.'
_journal_page_first 84512
_journal_paper_doi 10.1039/C6RA14131E
_journal_volume 6
_journal_year 2016
_chemical_formula_moiety 'C7 H5 N O2'
_chemical_formula_sum 'C7 H5 N O2'
_chemical_formula_weight 135.12
_chemical_name_systematic
; 
 ? 
;
_space_group_IT_number 19
_symmetry_cell_setting orthorhombic
_symmetry_space_group_name_Hall 'P 2ac 2ab'
_symmetry_space_group_name_H-M 'P 21 21 21'
_atom_sites_solution_hydrogens geom
_atom_sites_solution_primary direct
_atom_sites_solution_secondary difmap
_audit_creation_method SHELXL-97
_audit_update_record
;
2016-05-27 deposited with the CCDC.
2016-08-29 downloaded from the CCDC.
;
_cell_angle_alpha 90.00
_cell_angle_beta 90.00
_cell_angle_gamma 90.00
_cell_formula_units_Z 4
_cell_length_a 4.4436(14)
_cell_length_b 6.641(2)
_cell_length_c 20.957(6)
_cell_measurement_reflns_used 1585
_cell_measurement_temperature 273(2)
_cell_measurement_theta_max 24.94
_cell_measurement_theta_min 3.22
_cell_volume 618.4(3)
_computing_cell_refinement 'Bruker SMART'
_computing_data_collection 'Bruker SMART'
_computing_data_reduction 'Bruker SAINT'
_computing_molecular_graphics 'Bruker SHELXTL'
_computing_publication_material 'Bruker SHELXTL'
_computing_structure_refinement 'SHELXL-97 (Sheldrick, 1997)'
_computing_structure_solution 'SHELXS-97 (Sheldrick, 1990)'
_diffrn_ambient_temperature 273(2)
_diffrn_measured_fraction_theta_full 0.974
_diffrn_measured_fraction_theta_max 0.974
_diffrn_measurement_device_type 'CCD area detector'
_diffrn_measurement_method 'phi and omega scans'
_diffrn_radiation_monochromator graphite
_diffrn_radiation_source 'fine-focus sealed tube'
_diffrn_radiation_type MoK\a
_diffrn_radiation_wavelength 0.71073
_diffrn_reflns_av_R_equivalents 0.0159
_diffrn_reflns_av_sigmaI/netI 0.0258
_diffrn_reflns_limit_h_max 5
_diffrn_reflns_limit_h_min -5
_diffrn_reflns_limit_k_max 8
_diffrn_reflns_limit_k_min -6
_diffrn_reflns_limit_l_max 27
_diffrn_reflns_limit_l_min -16
_diffrn_reflns_number 3269
_diffrn_reflns_theta_full 28.25
_diffrn_reflns_theta_max 28.25
_diffrn_reflns_theta_min 1.94
_exptl_absorpt_coefficient_mu 0.108
_exptl_absorpt_correction_type none
_exptl_crystal_colour colourless
_exptl_crystal_density_diffrn 1.451
_exptl_crystal_density_method 'not measured'
_exptl_crystal_description rod
_exptl_crystal_F_000 264
_exptl_crystal_size_max 0.22
_exptl_crystal_size_mid 0.15
_exptl_crystal_size_min 0.14
_refine_diff_density_max 0.133
_refine_diff_density_min -0.258
_refine_diff_density_rms 0.053
_refine_ls_abs_structure_details 'Flack H D (1983), Acta Cryst. A39, 876-881'
_refine_ls_abs_structure_Flack 0.1(15)
_refine_ls_extinction_method none
_refine_ls_goodness_of_fit_ref 1.061
_refine_ls_hydrogen_treatment mixed
_refine_ls_matrix_type full
_refine_ls_number_parameters 91
_refine_ls_number_reflns 1471
_refine_ls_number_restraints 0
_refine_ls_restrained_S_all 1.061
_refine_ls_R_factor_all 0.0431
_refine_ls_R_factor_gt 0.0386
_refine_ls_shift/su_max 0.002
_refine_ls_shift/su_mean 0.000
_refine_ls_structure_factor_coef Fsqd
_refine_ls_weighting_details 'calc w=1/[\s^2^(Fo^2^)+(0.0518P)^2^+0.0364P] where P=(Fo^2^+2Fc^2^)/3'
_refine_ls_weighting_scheme calc
_refine_ls_wR_factor_gt 0.0941
_refine_ls_wR_factor_ref 0.0969
_reflns_number_gt 1322
_reflns_number_total 1471
_reflns_threshold_expression >2sigma(I)
_cod_data_source_file c6ra14131e2.cif
_cod_data_source_block compound_5
_cod_depositor_comments
;
The following automatic conversions were performed:

'_symmetry_cell_setting' value 'Orthorhombic' changed to
'orthorhombic' according to
/usr/data/users/saulius/crontab/automatic-downloads/rss-feeds/RSC/lib/dictionaries/cif_core.dic
dictionary named 'cif_core.dic' version 2.4.2 from 2011-04-26.

Automatic conversion script
Id: cif_fix_values 4268 2015-11-12 08:31:59Z antanas 
;
_cod_original_cell_volume 618.5(3)
_cod_original_sg_symbol_H-M P2(1)2(1)2(1)
_cod_database_code 7226482

loop_
_symmetry_equiv_pos_as_xyz
'x, y, z'
'-x+1/2, -y, z+1/2'
'-x, y+1/2, -z+1/2'
'x+1/2, -y+1/2, -z'

loop_
_atom_site_label
_atom_site_type_symbol
_atom_site_fract_x
_atom_site_fract_y
_atom_site_fract_z
_atom_site_U_iso_or_equiv
_atom_site_adp_type
_atom_site_occupancy
_atom_site_symmetry_multiplicity
_atom_site_calc_flag
_atom_site_refinement_flags
O1 O 0.3521(2) 0.81059(15) 0.12378(5) 0.0545(3) Uani 1 1 d .
N1 N 0.2463(3) 0.5733(2) 0.19359(6) 0.0535(3) Uani 1 1 d .
H1 H 0.1701 0.5119 0.2259 0.064 Uiso 1 1 calc R
C1 C 0.5125(3) 0.63982(19) 0.10785(7) 0.0449(3) Uani 1 1 d .
C2 C 0.4491(3) 0.4899(2) 0.15092(7) 0.0455(3) Uani 1 1 d .
O2 O 0.0193(3) 0.8862(2) 0.20110(7) 0.0813(4) Uani 1 1 d .
C3 C 0.5786(4) 0.3018(2) 0.14505(8) 0.0584(4) Uani 1 1 d .
H3 H 0.5365 0.1985 0.1737 0.070 Uiso 1 1 calc R
C4 C 0.1861(4) 0.7650(2) 0.17690(7) 0.0552(4) Uani 1 1 d .
C5 C 0.7734(4) 0.2750(3) 0.09455(9) 0.0673(5) Uani 1 1 d .
H5 H 0.8658 0.1505 0.0892 0.081 Uiso 1 1 calc R
C6 C 0.7049(4) 0.6147(3) 0.05750(7) 0.0583(4) Uani 1 1 d .
H6 H 0.7453 0.7180 0.0288 0.070 Uiso 1 1 calc R
C7 C 0.8356(4) 0.4268(3) 0.05179(9) 0.0679(5) Uani 1 1 d .
H7 H 0.9683 0.4024 0.0184 0.081 Uiso 1 1 calc R

loop_
_atom_site_aniso_label
_atom_site_aniso_U_11
_atom_site_aniso_U_22
_atom_site_aniso_U_33
_atom_site_aniso_U_23
_atom_site_aniso_U_13
_atom_site_aniso_U_12
O1 0.0623(6) 0.0469(5) 0.0544(6) 0.0040(4) 0.0068(5) 0.0054(5)
N1 0.0593(7) 0.0579(7) 0.0433(6) 0.0039(5) 0.0064(6) -0.0051(6)
C1 0.0437(7) 0.0455(6) 0.0456(7) -0.0004(5) -0.0030(5) -0.0027(5)
C2 0.0439(6) 0.0487(7) 0.0438(7) -0.0015(6) -0.0061(6) -0.0069(6)
O2 0.0926(9) 0.0820(8) 0.0693(8) -0.0149(6) 0.0140(7) 0.0258(8)
C3 0.0632(9) 0.0443(7) 0.0676(10) 0.0026(7) -0.0151(8) -0.0043(7)
C4 0.0595(8) 0.0581(8) 0.0478(8) -0.0069(6) 0.0017(7) 0.0045(7)
C5 0.0592(9) 0.0580(9) 0.0848(12) -0.0206(9) -0.0140(9) 0.0119(8)
C6 0.0522(8) 0.0708(10) 0.0520(8) 0.0043(7) 0.0050(7) -0.0008(8)
C7 0.0508(8) 0.0890(13) 0.0639(10) -0.0210(9) 0.0019(8) 0.0066(9)

loop_
_atom_type_symbol
_atom_type_description
_atom_type_scat_dispersion_real
_atom_type_scat_dispersion_imag
_atom_type_scat_source
C C 0.0033 0.0016 'International Tables Vol C Tables 4.2.6.8 and 6.1.1.4'
H H 0.0000 0.0000 'International Tables Vol C Tables 4.2.6.8 and 6.1.1.4'
N N 0.0061 0.0033 'International Tables Vol C Tables 4.2.6.8 and 6.1.1.4'
O O 0.0106 0.0060 'International Tables Vol C Tables 4.2.6.8 and 6.1.1.4'

loop_
_geom_angle_atom_site_label_1
_geom_angle_atom_site_label_2
_geom_angle_atom_site_label_3
_geom_angle
C4 O1 C1 107.04(11)
C4 N1 C2 109.86(12)
C4 N1 H1 125.1
C2 N1 H1 125.1
C6 C1 C2 123.12(14)
C6 C1 O1 127.54(13)
C2 C1 O1 109.34(12)
C1 C2 C3 120.80(14)
C1 C2 N1 105.51(12)
C3 C2 N1 133.68(13)
C5 C3 C2 116.53(15)
C5 C3 H3 121.7
C2 C3 H3 121.7
O2 C4 N1 130.05(17)
O2 C4 O1 121.70(16)
N1 C4 O1 108.25(13)
C7 C5 C3 122.08(16)
C7 C5 H5 119.0
C3 C5 H5 119.0
C1 C6 C7 116.09(16)
C1 C6 H6 122.0
C7 C6 H6 122.0
C5 C7 C6 121.37(16)
C5 C7 H7 119.3
C6 C7 H7 119.3

loop_
_geom_bond_atom_site_label_1
_geom_bond_atom_site_label_2
_geom_bond_distance
O1 C4 1.3694(19)
O1 C1 1.3802(16)
N1 C4 1.347(2)
N1 C2 1.3854(18)
N1 H1 0.8600
C1 C6 1.368(2)
C1 C2 1.373(2)
C2 C3 1.381(2)
O2 C4 1.2059(19)
C3 C5 1.379(3)
C3 H3 0.9300
C5 C7 1.377(3)
C5 H5 0.9300
C6 C7 1.381(3)
C6 H6 0.9300
C7 H7 0.9300

loop_
_geom_torsion_atom_site_label_1
_geom_torsion_atom_site_label_2
_geom_torsion_atom_site_label_3
_geom_torsion_atom_site_label_4
_geom_torsion
C4 O1 C1 C6 178.96(15)
C4 O1 C1 C2 -0.51(16)
C6 C1 C2 C3 -0.4(2)
O1 C1 C2 C3 179.13(12)
C6 C1 C2 N1 -179.56(14)
O1 C1 C2 N1 -0.06(15)
C4 N1 C2 C1 0.63(16)
C4 N1 C2 C3 -178.41(16)
C1 C2 C3 C5 0.5(2)
N1 C2 C3 C5 179.42(15)
C2 N1 C4 O2 178.78(17)
C2 N1 C4 O1 -0.96(17)
C1 O1 C4 O2 -178.87(15)
C1 O1 C4 N1 0.90(16)
C2 C3 C5 C7 -0.4(2)
C2 C1 C6 C7 0.0(2)
O1 C1 C6 C7 -179.35(14)
C3 C5 C7 C6 0.1(3)
C1 C6 C7 C5 0.1(2)
